data_5000332
loop_
_publ_author_name
'Chisholm, Malcolm H.'
'Iyer, Suri S.'
'Streib, William E.'

_publ_section_title
;
 Chiral C2 and C1 symmetric (cyclooctane-1,5-diyl)bis(2-pyrazolyl)borate
 complexes of potassium and thallium. Preparation, structures and solution
 behavior
;
_journal_coden_ASTM NJCHE5
_journal_issue 6
_journal_name_full 'New Journal of Chemistry'
_journal_page_first 393
_journal_page_last 398
_journal_paper_doi 10.1039/a906582b
_journal_volume 24
_journal_year 2000
_chemical_formula_moiety ?
_chemical_formula_sum 'C42 H68 B K N4 O3'
_chemical_formula_weight 726.936
_space_group_IT_number 2
_symmetry_cell_setting triclinic
_symmetry_space_group_name_Hall '-P 1'
_symmetry_space_group_name_H-M 'P -1'
_cell_angle_alpha 93.05(2)
_cell_angle_beta 115.304(19)
_cell_angle_gamma 69.30(2)
_cell_formula_units_Z 2
_cell_length_a 12.445(5)
_cell_length_b 17.492(7)
_cell_length_c 11.194(4)
_cell_measurement_reflns_used 38
_cell_measurement_temperature 103.
_cell_measurement_theta_max 12.07
_cell_measurement_theta_min 9.94
_cell_volume 2046.9(15)
_diffrn_ambient_temperature 103.
_diffrn_detector_area_resol_mean ?
_diffrn_measured_fraction_theta_full 0
_diffrn_measured_fraction_theta_max 1
_diffrn_measurement_device_type 'refurbished Picker diffractometer'
_diffrn_measurement_method '\q/2\q scans'
_diffrn_radiation_type 'Mo K\a'
_diffrn_radiation_wavelength 0.71069
_diffrn_reflns_av_R_equivalents 0.121
_diffrn_reflns_limit_h_max 5
_diffrn_reflns_limit_h_min -14
_diffrn_reflns_limit_k_max 20
_diffrn_reflns_limit_k_min -20
_diffrn_reflns_limit_l_max 13
_diffrn_reflns_limit_l_min -13
_diffrn_reflns_number 12419
_diffrn_reflns_theta_full 0
_diffrn_reflns_theta_max 28.0497
_diffrn_reflns_theta_min 3.03548
_diffrn_standards_decay_% .2
_diffrn_standards_interval_count 400
_diffrn_standards_number 4
_exptl_absorpt_coefficient_mu 0.1718
_exptl_absorpt_correction_T_max ?
_exptl_absorpt_correction_T_min ?
_exptl_absorpt_correction_type none
_exptl_absorpt_process_details none
_exptl_crystal_colour colorless
_exptl_crystal_density_diffrn 1.179
_exptl_crystal_density_meas ?
_exptl_crystal_density_method 'not measured'
_exptl_crystal_description 'irregular fragment'
_exptl_crystal_F_000 792
_exptl_crystal_size_max .35
_exptl_crystal_size_mid .35
_exptl_crystal_size_min .30
_refine_diff_density_max 0.5
_refine_diff_density_min -0.61
_refine_ls_abs_structure_details none
_refine_ls_extinction_coef 0.00000083(17)
_refine_ls_extinction_expression
;
Larson, A. C. (1967).  Acta Cryst. 23, p. 664.  Eq. (3)
;
_refine_ls_extinction_method Zachariasen
_refine_ls_goodness_of_fit_ref 1.8758
_refine_ls_hydrogen_treatment constr
_refine_ls_matrix_type full
_refine_ls_number_parameters 637
_refine_ls_number_reflns 3312
_refine_ls_R_factor_gt 0.072
_refine_ls_shift/su_max 0.0387
_refine_ls_structure_factor_coef F
_refine_ls_weighting_details w^-1^=\s^2^(F)+(.03F)^2^
_refine_ls_weighting_scheme calc
_refine_ls_wR_factor_ref 0.0605
_reflns_number_gt 3556
_reflns_number_total 7199
_reflns_threshold_expression F^2^>2.33\s(F^2^)
_cod_duplicate_entry 7051233
_cod_original_formula_sum 'C42 H68 B1 K1 N4 O3'
_cod_database_code 5000332

loop_
_symmetry_equiv_pos_as_xyz
x,y,z
-x,-y,-z

loop_
_atom_site_label
_atom_site_type_symbol
_atom_site_fract_x
_atom_site_fract_y
_atom_site_fract_z
_atom_site_U_iso_or_equiv
_atom_site_adp_type
_atom_site_occupancy
_atom_site_disorder_group
_atom_site_disorder_assembly
K1 K 0.45658(10) 0.26739(7) 0.21997(11) 0.0278(6) Uani 1 0 .
B2 B 0.7211(5) 0.2030(3) 0.0974(5) 0.023(3) Uani 1 0 .
C3 C 0.5806(4) 0.2410(3) -0.0271(5) 0.022(2) Uani 1 0 .
C4 C 0.5560(5) 0.1744(4) -0.1175(5) 0.031(3) Uani 1 0 .
C5 C 0.6584(5) 0.1321(4) -0.1679(5) 0.029(3) Uani 1 0 .
C6 C 0.7961(5) 0.1116(3) -0.0630(5) 0.029(3) Uani 1 0 .
C7 C 0.8197(5) 0.1777(3) 0.0286(5) 0.026(3) Uani 1 0 .
C8 C 0.8077(5) 0.2544(3) -0.0430(5) 0.030(3) Uani 1 0 .
C9 C 0.6727(5) 0.3046(4) -0.1454(5) 0.035(3) Uani 1 0 .
C10 C 0.5676(5) 0.3188(3) -0.0963(5) 0.030(3) Uani 1 0 .
N11 N 0.6641(3) 0.3064(2) 0.2505(4) 0.024(2) Uani 1 0 .
N12 N 0.7518(3) 0.2632(2) 0.2031(4) 0.026(2) Uani 1 0 .
C13 C 0.8657(5) 0.2708(4) 0.2825(6) 0.037(3) Uani 1 0 .
C14 C 0.8581(4) 0.3145(3) 0.3836(5) 0.030(3) Uani 1 0 .
C15 C 0.9139(5) 0.3556(4) 0.5067(5) 0.044(3) Uani 1 0 .
C16 C 0.8491(6) 0.4510(4) 0.4633(6) 0.044(3) Uani 1 0 .
C17 C 0.7092(6) 0.4710(4) 0.4338(6) 0.045(3) Uani 1 0 .
C18 C 0.7067(4) 0.3845(3) 0.4653(5) 0.031(3) Uani 1 0 .
C19 C 0.7289(4) 0.3350(3) 0.3587(5) 0.028(2) Uani 1 0 .
C20 C 0.8406(5) 0.3458(4) 0.5820(5) 0.041(3) Uani 1 0 .
C21 C 0.8647(6) 0.3910(5) 0.7070(6) 0.050(4) Uani 1 0 .
C22 C 0.8776(7) 0.2557(4) 0.6266(6) 0.040(3) Uani 1 0 .
C23 C 0.5898(6) 0.3916(5) 0.4810(7) 0.041(3) Uani 1 0 .
N24 N 0.6350(3) 0.1261(2) 0.2027(4) 0.0262(19) Uani 1 0 .
N25 N 0.7366(3) 0.1259(2) 0.1766(4) 0.0249(19) Uani 1 0 .
C26 C 0.8438(5) 0.0624(3) 0.2526(5) 0.031(3) Uani 1 0 .
C27 C 0.8189(4) 0.0205(3) 0.3325(4) 0.025(2) Uani 1 0 .
C28 C 0.8651(5) -0.0464(3) 0.4411(5) 0.031(3) Uani 1 0 .
C29 C 0.8032(5) -0.1101(3) 0.3719(6) 0.039(3) Uani 1 0 .
C30 C 0.6585(5) -0.0616(4) 0.3299(6) 0.045(3) Uani 1 0 .
C31 C 0.6508(4) 0.0231(3) 0.3802(5) 0.035(3) Uani 1 0 .
C32 C 0.6903(4) 0.0636(3) 0.2961(5) 0.022(2) Uani 1 0 .
C33 C 0.7790(4) -0.0010(3) 0.5121(5) 0.030(2) Uani 1 0 .
C34 C 0.8065(5) 0.0719(4) 0.5749(6) 0.038(3) Uani 1 0 .
C35 C 0.7860(6) -0.0584(5) 0.6171(7) 0.045(3) Uani 1 0 .
C36 C 0.5273(5) 0.0752(4) 0.3868(6) 0.045(3) Uani 1 0 .
O37 O 0.3482(3) 0.3009(3) 0.3900(3) 0.049(2) Uani 1 0 .
C38 C 0.3805(5) 0.2818(4) 0.5244(5) 0.051(3) Uani 1 0 .
C39 C 0.2555(5) 0.3117(3) 0.5397(5) 0.037(3) Uani 1 0 .
C40 C 0.1564(5) 0.3231(4) 0.3970(6) 0.047(3) Uani 1 0 .
C41 C 0.2184(5) 0.3463(3) 0.3208(5) 0.042(3) Uani 1 0 .
O42 O 0.2965(4) 0.4162(2) 0.0875(4) 0.067(2) Uani 1 0 .
C43 C 0.1722(7) 0.4424(6) -0.0049(9) 0.164(6) Uani 1 0 .
C44 C 0.1420(7) 0.5054(7) -0.1087(9) 0.174(6) Uani 1 0 .
C45 C 0.2731(6) 0.5026(4) -0.0823(6) 0.071(4) Uani 1 0 .
C46 C 0.3504(6) 0.4703(4) 0.0620(6) 0.060(4) Uani 1 0 .
O47 O 0.2704(3) 0.2071(2) 0.0741(3) 0.042(2) Uani 1 0 .
C48 C 0.1617(5) 0.1931(4) 0.0724(6) 0.054(3) Uani 1 0 .
C49 C 0.1519(5) 0.1191(3) 0.0056(6) 0.038(3) Uani 1 0 .
C50 C 0.2801(5) 0.0772(4) 0.0019(5) 0.041(3) Uani 1 0 .
C51 C 0.3160(6) 0.1492(4) -0.0053(6) 0.059(4) Uani 1 0 .
H1 H 0.516(4) 0.259(3) -0.008(4) 0.027(13) Uiso 1 0 .
H2 H 0.564(4) 0.126(3) -0.063(4) 0.023(13) Uiso 1 0 .
H3 H 0.477(4) 0.200(3) -0.200(4) 0.021(12) Uiso 1 0 .
H4 H 0.655(4) 0.075(3) -0.184(4) 0.028(13) Uiso 1 0 .
H5 H 0.636(3) 0.171(2) -0.241(4) 0.002(10) Uiso 1 0 .
H6 H 0.818(3) 0.062(2) -0.012(4) -0.000(10) Uiso 1 0 .
H7 H 0.852(4) 0.090(3) -0.108(5) 0.034(14) Uiso 1 0 .
H8 H 0.896(4) 0.160(3) 0.081(4) 0.008(12) Uiso 1 0 .
H9 H 0.832(3) 0.290(2) 0.019(4) -0.004(10) Uiso 1 0 .
H10 H 0.871(5) 0.230(3) -0.089(5) 0.048(15) Uiso 1 0 .
H11 H 0.668(4) 0.357(3) -0.167(4) 0.006(11) Uiso 1 0 .
H12 H 0.643(4) 0.281(3) -0.238(4) 0.024(12) Uiso 1 0 .
H13 H 0.478(4) 0.346(2) -0.182(4) 0.018(11) Uiso 1 0 .
H14 H 0.563(4) 0.364(3) -0.039(4) 0.015(11) Uiso 1 0 .
H15 H 0.923(4) 0.240(2) 0.283(4) 0.001(12) Uiso 1 0 .
H16 H 1.013(4) 0.331(3) 0.560(4) 0.027(13) Uiso 1 0 .
H17 H 0.893(4) 0.482(3) 0.529(4) 0.025(13) Uiso 1 0 .
H18 H 0.844(5) 0.467(3) 0.391(6) 0.051(19) Uiso 1 0 .
H19 H 0.682(5) 0.516(3) 0.493(5) 0.044(15) Uiso 1 0 .
H20 H 0.642(4) 0.499(3) 0.331(4) 0.024(12) Uiso 1 0 .
H21 H 0.969(5) 0.365(3) 0.775(5) 0.050(16) Uiso 1 0 .
H22 H 0.848(4) 0.453(3) 0.680(4) 0.028(13) Uiso 1 0 .
H23 H 0.808(9) 0.405(5) 0.749(9) 0.17(4) Uiso 1 0 .
H24 H 0.780(6) 0.267(4) 0.618(6) 0.08(2) Uiso 1 0 .
H25 H 0.885(4) 0.218(3) 0.562(4) 0.016(12) Uiso 1 0 .
H26 H 0.963(5) 0.238(3) 0.698(5) 0.037(16) Uiso 1 0 .
H27 H 0.588(4) 0.423(3) 0.554(4) 0.017(12) Uiso 1 0 .
H28 H 0.514(5) 0.421(3) 0.401(5) 0.044(16) Uiso 1 0 .
H29 H 0.605(6) 0.324(4) 0.507(6) 0.09(2) Uiso 1 0 .
H30 H 0.904(5) 0.069(3) 0.263(6) 0.05(2) Uiso 1 0 .
H31 H 0.955(4) -0.075(3) 0.498(4) 0.022(12) Uiso 1 0 .
H32 H 0.820(5) -0.129(3) 0.299(5) 0.047(17) Uiso 1 0 .
H33 H 0.842(4) -0.158(3) 0.436(4) 0.018(12) Uiso 1 0 .
H34 H 0.609(4) -0.056(3) 0.232(5) 0.019(12) Uiso 1 0 .
H35 H 0.626(4) -0.091(3) 0.373(4) 0.031(13) Uiso 1 0 .
H36 H 0.884(4) 0.051(3) 0.666(4) 0.018(12) Uiso 1 0 .
H37 H 0.789(3) 0.109(2) 0.512(4) -0.002(10) Uiso 1 0 .
H38 H 0.739(5) 0.103(3) 0.613(5) 0.043(15) Uiso 1 0 .
H39 H 0.741(6) -0.028(4) 0.647(6) 0.06(2) Uiso 1 0 .
H40 H 0.769(4) -0.108(3) 0.584(4) 0.021(13) Uiso 1 0 .
H41 H 0.872(5) -0.087(3) 0.701(5) 0.042(15) Uiso 1 0 .
H42 H 0.531(5) 0.129(4) 0.421(5) 0.053(19) Uiso 1 0 .
H43 H 0.465(4) 0.093(3) 0.297(4) 0.012(12) Uiso 1 0 .
H44 H 0.529(4) 0.041(3) 0.441(4) 0.023(13) Uiso 1 0 .
H45 H 0.42 0.2238 0.5492 0.054 Uiso 1 0 .
H46 H 0.435 0.3076 0.5818 0.054 Uiso 1 0 .
H47 H 0.254 0.2734 0.5926 0.0403 Uiso 1 0 .
H48 H 0.2442 0.3632 0.575 0.0403 Uiso 1 0 .
H49 H 0.1409 0.2735 0.3732 0.0459 Uiso 1 0 .
H50 H 0.0773 0.3658 0.3835 0.0459 Uiso 1 0 .
H51 H 0.199 0.4028 0.3147 0.0448 Uiso 1 0 .
H52 H 0.1849 0.3302 0.2318 0.0448 Uiso 1 0 .
H53 H 0.1555 0.3953 -0.0526 0.1108 Uiso 1 0 .
H54 H 0.1151 0.4592 0.0362 0.1108 Uiso 1 0 .
H55 H 0.0976 0.5041 -0.1931 0.1225 Uiso 1 0 .
H56 H 0.1032 0.5628 -0.0837 0.1225 Uiso 1 0 .
H57 H 0.301 0.4647 -0.1357 0.0723 Uiso 1 0 .
H58 H 0.2754 0.5539 -0.099 0.0723 Uiso 1 0 .
H59 H 0.3502 0.5135 0.1171 0.0706 Uiso 1 0 .
H60 H 0.4399 0.4399 0.0798 0.0706 Uiso 1 0 .
H61 H 0.1757 0.1858 0.1613 0.0634 Uiso 1 0 .
H62 H 0.0883 0.2403 0.0258 0.0634 Uiso 1 0 .
H63 H 0.1381 0.0846 0.0546 0.0555 Uiso 1 0 .
H64 H 0.0842 0.1343 -0.0822 0.0555 Uiso 1 0 .
H65 H 0.3405 0.0385 0.0768 0.0503 Uiso 1 0 .
H66 H 0.2708 0.0484 -0.0772 0.0503 Uiso 1 0 .
H67 H 0.2747 0.173 -0.095 0.0535 Uiso 1 0 .
H68 H 0.4043 0.1317 0.0279 0.0535 Uiso 1 0 .

loop_
_atom_type_symbol
_atom_type_description
_atom_type_scat_dispersion_real
_atom_type_scat_dispersion_imag
_atom_type_scat_source
K K 0.179 0.25 'International Tables Vol. IV (1974) Table 2.2B'
O O 0.008 0.006 'International Tables Vol. IV (1974) Table 2.2B'
N N 0.004 0.003 'International Tables Vol. IV (1974) Table 2.2B'
C C 0.002 0.002 'International Tables Vol. IV (1974) Table 2.2B'
B B 0 0.001 'International Tables Vol. IV (1974) Table 2.2B'
H H 0 0 'International Tables Vol. IV (1974) Table 2.2B'
